data_4124278
loop_
_publ_author_name
'Bell, Nicola L.'
'Maron, Laurent'
'Arnold, Polly L.'

_publ_section_title
;
 Thorium Mono- and Bis(imido) Complexes Made by Reprotonation of
 cyclo-Metalated Amides.
;
_journal_name_full 'Journal of the American Chemical Society'
_journal_page_first 150814165612001
_journal_paper_doi 10.1021/jacs.5b06630
_journal_year 2015
_chemical_formula_sum 'C44 H86 K2 N4 O2 Si4 Th'
_chemical_formula_weight 1125.76
_space_group_crystal_system triclinic
_space_group_IT_number 2
_space_group_name_Hall '-P 1'
_space_group_name_H-M_alt 'P -1'
_symmetry_space_group_name_Hall '-P 1'
_symmetry_space_group_name_H-M 'P -1'
_atom_sites_solution_hydrogens geom
_audit_creation_method
;
CrysAlisPro, Agilent Technologies,
Version 1.171.37.34 (release 22-05-2014 CrysAlis171 .NET)
(compiled May 22 2014,16:03:01)
;
_cell_angle_alpha 94.640(2)
_cell_angle_beta 94.357(2)
_cell_angle_gamma 116.604(2)
_cell_formula_units_Z 2
_cell_length_a 13.1981(3)
_cell_length_b 13.8897(3)
_cell_length_c 18.8942(4)
_cell_measurement_reflns_used 24624
_cell_measurement_temperature 170(2)
_cell_measurement_theta_max 29.6710
_cell_measurement_theta_min 3.2440
_cell_volume 3062.21(13)
_computing_cell_refinement
;
CrysAlisPro, Agilent Technologies,
Version 1.171.37.34 (release 22-05-2014 CrysAlis171 .NET)
(compiled May 22 2014,16:03:01)
;
_computing_data_collection
;
CrysAlisPro, Agilent Technologies,
Version 1.171.37.34 (release 22-05-2014 CrysAlis171 .NET)
(compiled May 22 2014,16:03:01)
;
_computing_data_reduction
;
CrysAlisPro, Agilent Technologies,
Version 1.171.37.34 (release 22-05-2014 CrysAlis171 .NET)
(compiled May 22 2014,16:03:01)
;
_computing_molecular_graphics 'Mercury 2015'
_computing_publication_material POV-ray
_computing_structure_refinement 'SHELXL-2014/7 (Sheldrick, 2014)'
_computing_structure_solution SIR-92
_diffrn_ambient_temperature 170(2)
_diffrn_detector_area_resol_mean 16.1042
_diffrn_measured_fraction_theta_full 0.998
_diffrn_measured_fraction_theta_max 0.999
_diffrn_measurement_device 'four-circle diffractometer'
_diffrn_measurement_device_type 'Xcalibur, Eos'
_diffrn_measurement_method '\w scans'
_diffrn_radiation_type MoK\a
_diffrn_radiation_wavelength 0.71073
_diffrn_reflns_av_unetI/netI 0.0528
_diffrn_reflns_laue_measured_fraction_full 0.998
_diffrn_reflns_laue_measured_fraction_max 0.999
_diffrn_reflns_number 14030
_diffrn_reflns_point_group_measured_fraction_full 0.998
_diffrn_reflns_point_group_measured_fraction_max 0.999
_diffrn_reflns_theta_full 25.242
_diffrn_reflns_theta_max 27.484
_diffrn_reflns_theta_min 3.074
_diffrn_source 'Enhance (Mo) X-ray Source'
_exptl_absorpt_coefficient_mu 2.681
_exptl_absorpt_correction_T_max 0.154
_exptl_absorpt_correction_T_min 0.042
_exptl_absorpt_correction_type analytical
_exptl_absorpt_process_details
;
CrysAlisPro, Agilent Technologies,
Version 1.171.37.34 (release 22-05-2014 CrysAlis171 .NET)
(compiled May 22 2014,16:03:01)
Analytical numeric absorption correction using a multifaceted crystal
            model based on expressions derived by R.C. Clark & J.S. Reid.
(Clark, R. C. & Reid, J. S. (1995). Acta Cryst. A51, 887-897)
Empirical absorption correction using spherical harmonics,
 implemented in SCALE3 ABSPACK scaling algorithm.
;
_exptl_crystal_colour colourless
_exptl_crystal_density_diffrn 1.221
_exptl_crystal_description 'colourless block'
_exptl_crystal_F_000 1156
_exptl_crystal_size_max 1.0750
_exptl_crystal_size_mid 0.5890
_exptl_crystal_size_min 0.5253
_platon_squeeze_details
;
;
_refine_diff_density_max 2.331
_refine_diff_density_min -1.531
_refine_diff_density_rms 0.105
_refine_ls_extinction_method none
_refine_ls_goodness_of_fit_ref 1.028
_refine_ls_hydrogen_treatment constr
_refine_ls_matrix_type full
_refine_ls_number_parameters 561
_refine_ls_number_reflns 14030
_refine_ls_number_restraints 73
_refine_ls_restrained_S_all 1.043
_refine_ls_R_factor_all 0.0470
_refine_ls_R_factor_gt 0.0367
_refine_ls_shift/su_max 0.001
_refine_ls_shift/su_mean 0.000
_refine_ls_structure_factor_coef Fsqd
_refine_ls_weighting_details 'w=1/[\s^2^(Fo^2^)+(0.0512P)^2^] where P=(Fo^2^+2Fc^2^)/3'
_refine_ls_weighting_scheme calc
_refine_ls_wR_factor_gt 0.0890
_refine_ls_wR_factor_ref 0.0927
_reflns_Friedel_coverage 0.000
_reflns_number_gt 12120
_reflns_number_total 14030
_reflns_threshold_expression 'I > 2\s(I)'
_cod_data_source_file ja5b06630_si_001.cif
_cod_data_source_block p15072b
_cod_depositor_comments 'Adding full bibliography for 4124276--4124278.cif.'
_cod_database_code 4124278
_shelx_shelxl_version_number 2014/7
_shelx_space_group_comment
;
The symmetry employed for this shelxl refinement is uniquely defined
by the following loop, which should always be used as a source of
symmetry information in preference to the above space-group names.
They are only intended as comments.
;

loop_
_space_group_symop_operation_xyz
'x, y, z'
'-x, -y, -z'

loop_
_atom_site_label
_atom_site_type_symbol
_atom_site_fract_x
_atom_site_fract_y
_atom_site_fract_z
_atom_site_U_iso_or_equiv
_atom_site_adp_type
_atom_site_occupancy
_atom_site_site_symmetry_order
_atom_site_calc_flag
_atom_site_refinement_flags_posn
_atom_site_refinement_flags_adp
_atom_site_refinement_flags_occupancy
_atom_site_disorder_assembly
_atom_site_disorder_group
C1 C 0.0879(4) 0.0837(4) 0.8231(3) 0.0675(15) Uani 1 1 d . . . . .
H1A H 0.1218 0.1530 0.8523 0.101 Uiso 1 1 calc R U . . .
H1B H 0.1360 0.0491 0.8298 0.101 Uiso 1 1 calc R U . . .
H1C H 0.0142 0.0390 0.8368 0.101 Uiso 1 1 calc R U . . .
C2 C 0.0384(5) -0.0259(4) 0.6701(3) 0.0705(15) Uani 1 1 d . . . . .
H2A H -0.0390 -0.0781 0.6729 0.106 Uiso 1 1 calc R U . . .
H2B H 0.0894 -0.0536 0.6868 0.106 Uiso 1 1 calc R U . . .
H2C H 0.0473 -0.0125 0.6214 0.106 Uiso 1 1 calc R U . . .
C3 C 0.2193(4) 0.2027(5) 0.7106(4) 0.089(2) Uani 1 1 d . . . . .
H3A H 0.2189 0.2133 0.6610 0.134 Uiso 1 1 calc R U . . .
H3B H 0.2721 0.1749 0.7229 0.134 Uiso 1 1 calc R U . . .
H3C H 0.2421 0.2709 0.7396 0.134 Uiso 1 1 calc R U . . .
C4 C 0.0820(5) 0.3732(5) 0.6807(4) 0.094(2) Uani 1 1 d . . . . .
H4A H 0.0670 0.3923 0.7274 0.141 Uiso 1 1 calc R U . . .
H4B H 0.0732 0.4196 0.6484 0.141 Uiso 1 1 calc R U . . .
H4C H 0.1587 0.3820 0.6836 0.141 Uiso 1 1 calc R U . . .
C5 C -0.1662(5) 0.2217(5) 0.6274(3) 0.086(2) Uani 1 1 d . . . . .
H5A H -0.2241 0.1476 0.6225 0.129 Uiso 1 1 calc R U . . .
H5B H -0.1697 0.2515 0.5837 0.129 Uiso 1 1 calc R U . . .
H5C H -0.1785 0.2631 0.6660 0.129 Uiso 1 1 calc R U . . .
C6 C 0.0165(6) 0.1877(7) 0.5586(3) 0.109(3) Uani 1 1 d . . . . .
H6A H 0.0959 0.2048 0.5637 0.163 Uiso 1 1 calc R U . . .
H6B H 0.0021 0.2269 0.5229 0.163 Uiso 1 1 calc R U . . .
H6C H -0.0291 0.1111 0.5442 0.163 Uiso 1 1 calc R U . . .
C7 C -0.0380(5) 0.2541(5) 0.8976(3) 0.0724(16) Uani 1 1 d . . . . .
H7A H -0.0763 0.1835 0.9128 0.109 Uiso 1 1 calc R U . . .
H7B H 0.0219 0.3021 0.9343 0.109 Uiso 1 1 calc R U . . .
H7C H -0.0061 0.2485 0.8544 0.109 Uiso 1 1 calc R U . . .
C8 C -0.0563(6) 0.4504(5) 0.8605(4) 0.105(3) Uani 1 1 d . . . . .
H8A H -0.0233 0.4484 0.8172 0.158 Uiso 1 1 calc R U . . .
H8B H 0.0035 0.4904 0.8993 0.158 Uiso 1 1 calc R U . . .
H8C H -0.1044 0.4852 0.8548 0.158 Uiso 1 1 calc R U . . .
C9 C -0.1974(7) 0.3215(6) 0.9684(3) 0.102(2) Uani 1 1 d . . . . .
H9A H -0.2239 0.3756 0.9687 0.153 Uiso 1 1 calc R U . . .
H9B H -0.1367 0.3424 1.0069 0.153 Uiso 1 1 calc R U . . .
H9C H -0.2592 0.2530 0.9745 0.153 Uiso 1 1 calc R U . . .
C10 C -0.3440(7) 0.3842(5) 0.8150(4) 0.108(3) Uani 1 1 d . . . . .
H10A H -0.3188 0.4075 0.8653 0.162 Uiso 1 1 calc R U . . .
H10B H -0.4144 0.3874 0.8030 0.162 Uiso 1 1 calc R U . . .
H10C H -0.2871 0.4310 0.7881 0.162 Uiso 1 1 calc R U . . .
C11 C -0.4876(5) 0.1540(5) 0.8412(3) 0.0745(16) Uani 1 1 d . . . . .
H11A H -0.5053 0.0792 0.8298 0.112 Uiso 1 1 calc R U . . .
H11B H -0.5536 0.1635 0.8268 0.112 Uiso 1 1 calc R U . . .
H11C H -0.4660 0.1751 0.8919 0.112 Uiso 1 1 calc R U . . .
C12 C -0.4186(4) 0.2030(5) 0.6955(3) 0.0688(15) Uani 1 1 d . . . . .
H12A H -0.3616 0.2515 0.6692 0.103 Uiso 1 1 calc R U . . .
H12B H -0.4881 0.2087 0.6858 0.103 Uiso 1 1 calc R U . . .
H12C H -0.4325 0.1299 0.6811 0.103 Uiso 1 1 calc R U . . .
C13 C -0.4417(3) -0.1005(3) 0.63277(19) 0.0306(8) Uani 1 1 d . . . . .
C14 C -0.5626(3) -0.1342(3) 0.6335(2) 0.0409(9) Uani 1 1 d . . . . .
C15 C -0.6054(4) -0.0996(4) 0.6982(3) 0.0578(12) Uani 1 1 d . . . . .
H15 H -0.5388 -0.0459 0.7305 0.069 Uiso 1 1 calc R U . . .
C16 C -0.6820(5) -0.0463(5) 0.6782(4) 0.095(2) Uani 1 1 d . . . . .
H16A H -0.6416 0.0136 0.6524 0.143 Uiso 1 1 calc R U . . .
H16B H -0.7020 -0.0205 0.7210 0.143 Uiso 1 1 calc R U . . .
H16C H -0.7502 -0.0987 0.6487 0.143 Uiso 1 1 calc R U . . .
C17 C -0.6722(6) -0.1950(7) 0.7395(4) 0.110(3) Uani 1 1 d . . . . .
H17A H -0.7315 -0.2533 0.7071 0.165 Uiso 1 1 calc R U . . .
H17B H -0.7055 -0.1716 0.7763 0.165 Uiso 1 1 calc R U . . .
H17C H -0.6211 -0.2198 0.7608 0.165 Uiso 1 1 calc R U . . .
C18 C -0.6410(4) -0.1997(5) 0.5753(3) 0.0785(17) Uani 1 1 d . . . . .
H18 H -0.7180 -0.2196 0.5770 0.094 Uiso 1 1 calc R U . G .
C19 C -0.6099(5) -0.2356(7) 0.5167(4) 0.125(3) Uani 1 1 d . . . . .
H19 H -0.6642 -0.2775 0.4781 0.150 Uiso 1 1 calc R U . G .
C20 C -0.4965(5) -0.2095(6) 0.5146(3) 0.098(2) Uani 1 1 d . . . . .
H20 H -0.4757 -0.2375 0.4751 0.117 Uiso 1 1 calc R U . G .
C21 C -0.4115(4) -0.1420(4) 0.5706(2) 0.0437(10) Uani 1 1 d . . . . .
C22 C -0.2882(4) -0.1160(4) 0.5651(2) 0.0485(11) Uani 1 1 d . . . . .
H22 H -0.2404 -0.0584 0.6041 0.058 Uiso 1 1 calc R U . . .
C23 C -0.2688(6) -0.2141(6) 0.5746(5) 0.121(3) Uani 1 1 d . . . . .
H23A H -0.2853 -0.2351 0.6212 0.182 Uiso 1 1 calc R U . . .
H23B H -0.1906 -0.1962 0.5699 0.182 Uiso 1 1 calc R U . . .
H23C H -0.3181 -0.2731 0.5386 0.182 Uiso 1 1 calc R U . . .
C24 C -0.2488(6) -0.0752(7) 0.4945(4) 0.112(3) Uani 1 1 d . . . . .
H24A H -0.2911 -0.1319 0.4556 0.168 Uiso 1 1 calc R U . . .
H24B H -0.1688 -0.0545 0.4954 0.168 Uiso 1 1 calc R U . . .
H24C H -0.2616 -0.0135 0.4880 0.168 Uiso 1 1 calc R U . . .
C25 C -0.2144(3) -0.1017(3) 0.8838(2) 0.0412(10) Uani 1 1 d . . . . .
C26 C -0.1712(4) -0.1816(3) 0.8767(3) 0.0513(12) Uani 1 1 d . . . . .
C27 C -0.1226(5) -0.1985(4) 0.8106(3) 0.0654(15) Uani 1 1 d . . . . .
H27 H -0.1105 -0.1382 0.7831 0.079 Uiso 1 1 calc R U . . .
C28 C -0.2068(6) -0.3044(5) 0.7636(4) 0.112(3) Uani 1 1 d . . . . .
H28A H -0.2149 -0.3653 0.7876 0.169 Uiso 1 1 calc R U . . .
H28B H -0.1784 -0.3089 0.7188 0.169 Uiso 1 1 calc R U . . .
H28C H -0.2798 -0.3051 0.7550 0.169 Uiso 1 1 calc R U . . .
C29 C -0.0083(5) -0.2015(5) 0.8247(4) 0.097(2) Uani 1 1 d . . . . .
H29A H 0.0431 -0.1401 0.8584 0.146 Uiso 1 1 calc R U . . .
H29B H 0.0239 -0.1993 0.7807 0.146 Uiso 1 1 calc R U . . .
H29C H -0.0204 -0.2672 0.8439 0.146 Uiso 1 1 calc R U . . .
C30 C -0.1774(5) -0.2439(4) 0.9306(3) 0.0677(16) Uani 1 1 d . . . . .
H30 H -0.1502 -0.2949 0.9249 0.081 Uiso 1 1 calc R U . A 2
C31 C -0.2218(5) -0.2343(4) 0.9920(4) 0.084(2) Uani 1 1 d . . . . .
H31 H -0.2237 -0.2774 1.0276 0.101 Uiso 1 1 calc R U . B 2
C32 C -0.2644(4) -0.1590(4) 1.0009(3) 0.0674(16) Uani 1 1 d . . . . .
H32 H -0.2967 -0.1537 1.0422 0.081 Uiso 1 1 calc R U . C 2
C33 C -0.2595(3) -0.0921(4) 0.9496(2) 0.0470(11) Uani 1 1 d . . . . .
C34 C -0.3077(4) -0.0135(4) 0.9604(2) 0.0567(13) Uani 1 1 d . . . . .
H34 H -0.2690 0.0449 0.9314 0.068 Uiso 1 1 calc R U . . .
C35 C -0.4342(5) -0.0650(6) 0.9337(3) 0.095(2) Uani 1 1 d . . . . .
H35A H -0.4462 -0.0900 0.8834 0.143 Uiso 1 1 calc R U . . .
H35B H -0.4619 -0.0123 0.9416 0.143 Uiso 1 1 calc R U . . .
H35C H -0.4746 -0.1253 0.9591 0.143 Uiso 1 1 calc R U . . .
C36 C -0.2868(5) 0.0391(6) 1.0372(3) 0.0833(18) Uani 1 1 d . . . . .
H36A H -0.3260 -0.0154 1.0670 0.125 Uiso 1 1 calc R U . . .
H36B H -0.3150 0.0920 1.0397 0.125 Uiso 1 1 calc R U . . .
H36C H -0.2064 0.0740 1.0534 0.125 Uiso 1 1 calc R U . . .
C37A C -0.5181(14) -0.5068(8) 0.6936(7) 0.109(4) Uani 0.520(12) 1 d D U P D 6
H37A H -0.5841 -0.5418 0.7187 0.131 Uiso 0.520(12) 1 calc R U P D 6
H37B H -0.4516 -0.5039 0.7212 0.131 Uiso 0.520(12) 1 calc R U P D 6
C38 C -0.5386(7) -0.5679(6) 0.6157(5) 0.118(2) Uani 1 1 d D U . . .
H38A H -0.4684 -0.5461 0.5942 0.142 Uiso 0.520(12) 1 calc R U P D 6
H38B H -0.5772 -0.6462 0.6145 0.142 Uiso 0.520(12) 1 calc R U P D 6
H38C H -0.5760 -0.6164 0.6501 0.142 Uiso 0.480(12) 1 calc R U P D 5
H38D H -0.5160 -0.6059 0.5798 0.142 Uiso 0.480(12) 1 calc R U P D 5
C39 C -0.6107(8) -0.5272(6) 0.5838(4) 0.128(3) Uani 1 1 d D . . . .
H39A H -0.6897 -0.5825 0.5757 0.153 Uiso 1 1 calc R U . . .
H39B H -0.5871 -0.5018 0.5387 0.153 Uiso 1 1 calc R U . . .
C40 C -0.5956(6) -0.4368(6) 0.6370(5) 0.143(4) Uani 1 1 d D . . . .
H40A H -0.5900 -0.3758 0.6130 0.171 Uiso 1 1 calc R U . . .
H40B H -0.6609 -0.4592 0.6635 0.171 Uiso 1 1 calc R U . . .
C41A C -0.534(2) -0.376(2) 0.9208(18) 0.146(5) Uani 0.47(3) 1 d . U P E 7
H41A H -0.5569 -0.3369 0.9558 0.175 Uiso 0.47(3) 1 calc R U P E 7
H41B H -0.4530 -0.3530 0.9315 0.175 Uiso 0.47(3) 1 calc R U P E 7
C41B C -0.5090(11) -0.4175(17) 0.8737(17) 0.119(8) Uani 0.53(3) 1 d . . P E 8
H41C H -0.4369 -0.3703 0.9027 0.142 Uiso 0.53(3) 1 calc R U P E 8
H41D H -0.4962 -0.4601 0.8354 0.142 Uiso 0.53(3) 1 calc R U P E 8
C42 C -0.5993(8) -0.4917(8) 0.9199(6) 0.168(4) Uani 1 1 d . U . . .
H42A H -0.5697 -0.5313 0.8905 0.201 Uiso 0.47(3) 1 calc R U P E 7
H42B H -0.6018 -0.5125 0.9677 0.201 Uiso 0.47(3) 1 calc R U P E 7
H42C H -0.5979 -0.5609 0.9197 0.201 Uiso 0.53(3) 1 calc R U P E 8
H42D H -0.5830 -0.4572 0.9690 0.201 Uiso 0.53(3) 1 calc R U P E 8
C43 C -0.7072(7) -0.5070(7) 0.8890(5) 0.134(3) Uani 1 1 d . U . . .
H43A H -0.7567 -0.5118 0.9254 0.160 Uiso 1 1 calc R U . . .
H43B H -0.7441 -0.5724 0.8548 0.160 Uiso 1 1 calc R U . . .
C44 C -0.6797(6) -0.4077(6) 0.8526(4) 0.105(2) Uani 1 1 d . . . . .
H44A H -0.7232 -0.4277 0.8054 0.126 Uiso 1 1 calc R U . . .
H44B H -0.6993 -0.3579 0.8802 0.126 Uiso 1 1 calc R U . . .
N1 N -0.0320(3) 0.1431(3) 0.70968(17) 0.0384(7) Uani 1 1 d . . . . .
N2 N -0.2471(3) 0.2253(3) 0.81353(17) 0.0405(8) Uani 1 1 d . . . . .
N3 N -0.3624(3) -0.0359(2) 0.68762(16) 0.0327(7) Uani 1 1 d . . . . .
N4 N -0.2131(3) -0.0397(3) 0.83146(17) 0.0357(7) Uani 1 1 d . . . . .
Si1 Si 0.07197(10) 0.10329(10) 0.72691(8) 0.0496(3) Uani 1 1 d . . . . .
Si2 Si -0.02175(12) 0.22739(13) 0.64709(8) 0.0583(4) Uani 1 1 d . . . . .
Si3 Si -0.14307(13) 0.30889(11) 0.88056(7) 0.0586(4) Uani 1 1 d . . . . .
Si4 Si -0.36722(12) 0.24009(11) 0.79298(7) 0.0524(3) Uani 1 1 d . . . . .
Th01 Th -0.21295(2) 0.07526(2) 0.76053(2) 0.02713(5) Uani 1 1 d . . . . .
K1 K -0.41931(9) -0.21838(7) 0.76523(6) 0.0601(3) Uani 1 1 d . . . . .
K2A K 0.0000 0.0000 1.0000 0.0689(5) Uani 1 2 d S . P F 2
O1 O -0.5015(5) -0.4077(3) 0.6814(2) 0.1083(17) Uani 1 1 d D U . . .
O2 O -0.5624(4) -0.3582(4) 0.8470(3) 0.1019(16) Uani 1 1 d . U . . .
C37B C -0.4488(12) -0.4771(11) 0.6479(10) 0.110(4) Uani 0.480(12) 1 d D U P D 5
H37C H -0.3988 -0.4397 0.6135 0.132 Uiso 0.480(12) 1 calc R U P D 5
H37D H -0.4054 -0.4936 0.6845 0.132 Uiso 0.480(12) 1 calc R U P D 5
K3 K -0.5220(2) -0.03664(18) 0.48346(13) 0.0667(7) Uani 0.5 1 d . . P G -1

loop_
_atom_site_aniso_label
_atom_site_aniso_U_11
_atom_site_aniso_U_22
_atom_site_aniso_U_33
_atom_site_aniso_U_23
_atom_site_aniso_U_13
_atom_site_aniso_U_12
C1 0.056(3) 0.067(3) 0.077(4) 0.000(3) -0.022(3) 0.032(3)
C2 0.053(3) 0.071(3) 0.095(4) 0.002(3) 0.024(3) 0.035(3)
C3 0.027(3) 0.090(4) 0.146(6) 0.025(4) 0.013(3) 0.020(3)
C4 0.075(4) 0.082(4) 0.136(6) 0.062(4) 0.038(4) 0.033(3)
C5 0.057(3) 0.130(5) 0.096(4) 0.081(4) 0.032(3) 0.050(4)
C6 0.086(5) 0.182(8) 0.067(4) 0.045(5) 0.042(4) 0.060(5)
C7 0.054(3) 0.086(4) 0.062(3) -0.024(3) -0.018(3) 0.028(3)
C8 0.102(6) 0.051(3) 0.123(6) -0.019(3) -0.008(5) 0.009(3)
C9 0.122(6) 0.123(6) 0.060(4) -0.034(4) 0.003(4) 0.064(5)
C10 0.118(6) 0.089(5) 0.148(7) -0.003(4) 0.009(5) 0.079(5)
C11 0.065(4) 0.116(5) 0.063(3) 0.019(3) 0.026(3) 0.055(4)
C12 0.053(3) 0.101(4) 0.070(3) 0.040(3) 0.018(3) 0.044(3)
C13 0.0301(19) 0.0290(18) 0.0318(18) 0.0097(15) 0.0029(15) 0.0120(15)
C14 0.028(2) 0.045(2) 0.048(2) 0.0104(18) 0.0022(18) 0.0142(17)
C15 0.029(2) 0.076(3) 0.067(3) 0.003(3) 0.004(2) 0.024(2)
C16 0.060(4) 0.108(5) 0.131(6) -0.007(4) -0.011(4) 0.057(4)
C17 0.077(5) 0.179(7) 0.105(5) 0.080(5) 0.056(4) 0.069(5)
C18 0.031(3) 0.105(4) 0.079(4) -0.017(3) -0.012(3) 0.020(3)
C19 0.050(4) 0.193(8) 0.091(5) -0.081(5) -0.038(4) 0.044(5)
C20 0.067(4) 0.147(6) 0.062(3) -0.057(4) -0.022(3) 0.050(4)
C21 0.042(2) 0.053(2) 0.037(2) -0.0013(18) -0.0007(18) 0.024(2)
C22 0.046(3) 0.062(3) 0.042(2) -0.006(2) 0.005(2) 0.030(2)
C23 0.081(5) 0.094(5) 0.200(9) 0.026(5) -0.021(5) 0.054(4)
C24 0.090(5) 0.146(7) 0.101(5) 0.033(5) 0.046(4) 0.046(5)
C25 0.0238(19) 0.039(2) 0.049(2) 0.0117(18) -0.0094(18) 0.0054(16)
C26 0.040(2) 0.037(2) 0.066(3) 0.008(2) -0.018(2) 0.0110(19)
C27 0.065(3) 0.047(3) 0.088(4) -0.001(3) -0.012(3) 0.033(3)
C28 0.102(6) 0.089(5) 0.140(6) -0.045(4) -0.017(5) 0.053(4)
C29 0.072(4) 0.097(5) 0.135(6) 0.015(4) -0.008(4) 0.054(4)
C30 0.060(3) 0.044(3) 0.087(4) 0.023(3) -0.021(3) 0.016(2)
C31 0.062(4) 0.061(3) 0.104(5) 0.049(3) -0.023(4) 0.004(3)
C32 0.037(3) 0.084(4) 0.066(3) 0.041(3) 0.001(2) 0.010(3)
C33 0.023(2) 0.058(3) 0.052(3) 0.026(2) 0.0011(18) 0.0100(19)
C34 0.042(3) 0.091(4) 0.047(3) 0.032(3) 0.018(2) 0.033(3)
C35 0.057(4) 0.163(7) 0.078(4) -0.014(4) -0.014(3) 0.069(4)
C36 0.062(4) 0.129(5) 0.058(3) 0.015(3) 0.009(3) 0.042(4)
C37A 0.118(7) 0.055(5) 0.112(6) 0.024(5) -0.037(6) 0.008(5)
C38 0.114(5) 0.086(4) 0.142(6) 0.004(4) 0.013(5) 0.037(4)
C39 0.174(9) 0.114(6) 0.080(5) -0.025(4) -0.032(5) 0.067(6)
C40 0.068(5) 0.096(6) 0.227(10) -0.064(6) -0.015(6) 0.024(4)
C41A 0.094(7) 0.127(7) 0.163(8) 0.062(7) -0.005(7) -0.001(6)
C41B 0.050(8) 0.119(13) 0.17(2) 0.037(13) 0.034(9) 0.015(8)
C42 0.112(6) 0.146(6) 0.195(7) 0.101(5) -0.012(5) 0.006(5)
C43 0.089(5) 0.118(5) 0.171(7) 0.073(5) 0.020(5) 0.018(5)
C44 0.094(5) 0.099(5) 0.123(6) 0.043(5) 0.040(5) 0.035(4)
N1 0.0246(16) 0.0459(19) 0.0435(18) 0.0095(15) 0.0090(14) 0.0137(14)
N2 0.0417(19) 0.0350(17) 0.0435(18) -0.0018(14) 0.0062(15) 0.0174(15)
N3 0.0270(16) 0.0368(16) 0.0338(16) -0.0017(13) 0.0024(13) 0.0155(13)
N4 0.0286(16) 0.0382(17) 0.0421(18) 0.0096(14) 0.0048(14) 0.0161(14)
Si1 0.0250(6) 0.0533(7) 0.0692(8) 0.0061(6) 0.0072(6) 0.0170(5)
Si2 0.0399(7) 0.0835(10) 0.0592(8) 0.0387(7) 0.0234(6) 0.0276(7)
Si3 0.0596(9) 0.0504(8) 0.0547(8) -0.0176(6) -0.0004(7) 0.0206(7)
Si4 0.0566(8) 0.0554(8) 0.0621(8) 0.0103(6) 0.0157(7) 0.0387(7)
Th01 0.02175(7) 0.03030(8) 0.02808(8) 0.00350(5) 0.00370(5) 0.01075(5)
K1 0.0478(6) 0.0324(5) 0.0811(7) 0.0113(5) -0.0061(5) 0.0032(4)
K2A 0.0311(7) 0.0717(10) 0.0854(12) -0.0072(9) -0.0121(8) 0.0131(7)
O1 0.126(4) 0.054(2) 0.094(3) 0.000(2) -0.033(3) 0.005(2)
O2 0.068(3) 0.082(3) 0.130(4) 0.047(3) 0.011(3) 0.006(2)
C37B 0.113(7) 0.067(6) 0.119(7) -0.006(6) -0.007(6) 0.020(5)
K3 0.0766(19) 0.0764(19) 0.0645(17) 0.0307(13) 0.0097(13) 0.0467(17)

loop_
_atom_type_symbol
_atom_type_description
_atom_type_scat_dispersion_real
_atom_type_scat_dispersion_imag
_atom_type_scat_source
C C 0.0033 0.0016 'International Tables Vol C Tables 4.2.6.8 and 6.1.1.4'
H H 0.0000 0.0000 'International Tables Vol C Tables 4.2.6.8 and 6.1.1.4'
N N 0.0061 0.0033 'International Tables Vol C Tables 4.2.6.8 and 6.1.1.4'
Si Si 0.0817 0.0704 'International Tables Vol C Tables 4.2.6.8 and 6.1.1.4'
Th Th -7.2400 8.8979 'International Tables Vol C Tables 4.2.6.8 and 6.1.1.4'
K K 0.2009 0.2494 'International Tables Vol C Tables 4.2.6.8 and 6.1.1.4'
O O 0.0106 0.0060 'International Tables Vol C Tables 4.2.6.8 and 6.1.1.4'

loop_
_geom_angle_atom_site_label_1
_geom_angle_atom_site_label_2
_geom_angle_atom_site_label_3
_geom_angle
_geom_angle_site_symmetry_1
_geom_angle_site_symmetry_3
N3 C13 C21 121.7(3) . .
N3 C13 C14 122.6(4) . .
C21 C13 C14 115.7(3) . .
N3 C13 K3 129.3(2) . .
C21 C13 K3 66.1(2) . .
C14 C13 K3 75.3(2) . .
C18 C14 C13 120.5(4) . .
C18 C14 C15 119.0(4) . .
C13 C14 C15 120.4(3) . .
C18 C14 K3 64.8(3) . .
C13 C14 K3 78.9(2) . .
C15 C14 K3 129.2(3) . .
C14 C15 C16 112.4(4) . .
C14 C15 C17 112.3(5) . .
C16 C15 C17 108.4(5) . .
C19 C18 C14 122.5(5) . .
C19 C18 K3 64.4(5) . .
C14 C18 K3 89.7(3) . .
C18 C19 C20 119.2(5) . .
C18 C19 K3 88.1(5) . .
C20 C19 K3 76.9(5) . .
C19 C20 C21 121.9(5) . .
C19 C20 K3 73.0(5) . .
C21 C20 K3 88.4(4) . .
C20 C21 C13 120.1(4) . .
C20 C21 C22 119.5(4) . .
C13 C21 C22 120.4(3) . .
C20 C21 K3 63.5(3) . .
C13 C21 K3 88.0(2) . .
C22 C21 K3 119.9(3) . .
C23 C22 C21 110.9(5) . .
C23 C22 C24 109.1(6) . .
C21 C22 C24 113.0(4) . .
N4 C25 C33 121.4(4) . .
N4 C25 C26 122.4(4) . .
C33 C25 C26 116.3(4) . .
N4 C25 K2A 115.6(2) . .
C33 C25 K2A 75.8(2) . .
C26 C25 K2A 78.0(2) . .
C30 C26 C25 119.8(5) . .
C30 C26 C27 119.4(5) . .
C25 C26 C27 120.8(4) . .
C30 C26 K2A 79.9(3) . .
C25 C26 K2A 75.2(2) . .
C27 C26 K2A 116.8(3) . .
C26 C27 C29 114.4(5) . .
C26 C27 C28 110.9(5) . .
C29 C27 C28 107.9(5) . .
C31 C30 C26 122.9(5) . .
C31 C30 K2A 78.6(3) . .
C26 C30 K2A 75.4(3) . .
C30 C31 C32 119.2(5) . .
C30 C31 K2A 77.1(3) . .
C32 C31 K2A 75.4(3) . .
C33 C32 C31 121.3(6) . .
C33 C32 K2A 74.1(3) . .
C31 C32 K2A 79.6(3) . .
C32 C33 C25 120.5(5) . .
C32 C33 C34 119.9(5) . .
C25 C33 C34 119.5(4) . .
C32 C33 K2A 80.6(3) . .
C25 C33 K2A 77.5(2) . .
C34 C33 K2A 115.6(3) . .
C33 C34 C36 113.8(4) . .
C33 C34 C35 111.9(5) . .
C36 C34 C35 109.6(5) . .
O1 C37A C38 103.0(8) . .
C37B C38 C39 102.5(9) . .
C39 C38 C37A 97.1(7) . .
C38 C39 C40 103.7(6) . .
O1 C40 C39 109.2(7) . .
O2 C41A C42 103.5(18) . .
O2 C41B C42 101.4(13) . .
O2 C41B K1 49.5(6) . .
C42 C41B K1 150.9(11) . .
C43 C42 C41A 100.0(14) . .
C43 C42 C41B 106.9(9) . .
C42 C43 C44 103.6(7) . .
O2 C44 C43 108.0(6) . .
Si2 N1 Si1 120.9(2) . .
Si2 N1 Th01 113.48(16) . .
Si1 N1 Th01 125.39(17) . .
Si3 N2 Si4 121.5(2) . .
Si3 N2 Th01 113.08(17) . .
Si4 N2 Th01 125.12(17) . .
C13 N3 Th01 169.1(3) . .
C13 N3 K1 90.0(2) . .
Th01 N3 K1 96.10(10) . .
C25 N4 Th01 171.4(3) . .
C25 N4 K1 87.1(2) . .
Th01 N4 K1 96.79(11) . .
N1 Si1 C2 111.1(2) . .
N1 Si1 C1 110.9(2) . .
C2 Si1 C1 108.8(3) . .
N1 Si1 C3 115.2(2) . .
C2 Si1 C3 105.7(3) . .
C1 Si1 C3 104.7(3) . .
N1 Si2 C5 107.4(2) . .
N1 Si2 C4 112.2(2) . .
C5 Si2 C4 107.0(3) . .
N1 Si2 C6 114.5(3) . .
C5 Si2 C6 106.4(3) . .
C4 Si2 C6 108.9(3) . .
N1 Si2 Th01 39.99(11) . .
C5 Si2 Th01 67.84(15) . .
C4 Si2 Th01 118.4(2) . .
C6 Si2 Th01 132.1(3) . .
N2 Si3 C8 114.8(3) . .
N2 Si3 C7 109.2(2) . .
C8 Si3 C7 105.2(3) . .
N2 Si3 C9 114.1(3) . .
C8 Si3 C9 106.3(3) . .
C7 Si3 C9 106.5(3) . .
N2 Si3 Th01 40.40(11) . .
C8 Si3 Th01 124.0(2) . .
C7 Si3 Th01 68.93(15) . .
C9 Si3 Th01 129.2(2) . .
N2 Si4 C12 111.3(2) . .
N2 Si4 C11 112.7(2) . .
C12 Si4 C11 107.3(3) . .
N2 Si4 C10 113.2(3) . .
C12 Si4 C10 105.6(3) . .
C11 Si4 C10 106.3(3) . .
N4 Th01 N3 97.34(12) . .
N4 Th01 N1 107.08(11) . .
N3 Th01 N1 115.32(11) . .
N4 Th01 N2 116.09(12) . .
N3 Th01 N2 108.72(11) . .
N1 Th01 N2 111.73(11) . .
N4 Th01 Si2 133.50(9) . .
N3 Th01 Si2 103.49(9) . .
N1 Th01 Si2 26.53(8) . .
N2 Th01 Si2 95.87(8) . .
N4 Th01 Si3 102.40(9) . .
N3 Th01 Si3 134.91(8) . .
N1 Th01 Si3 96.97(8) . .
N2 Th01 Si3 26.53(8) . .
Si2 Th01 Si3 91.52(4) . .
N4 Th01 K1 48.43(8) . .
N3 Th01 K1 49.07(8) . .
N1 Th01 K1 126.28(8) . .
N2 Th01 K1 121.98(8) . .
Si2 Th01 K1 137.30(3) . .
Si3 Th01 K1 131.17(3) . .
O1 K1 O2 77.86(16) . .
O1 K1 N4 142.84(16) . .
O2 K1 N4 119.67(13) . .
O1 K1 N3 113.62(12) . .
O2 K1 N3 148.88(14) . .
N4 K1 N3 69.52(9) . .
O1 K1 C41B 72.8(6) . .
O2 K1 C41B 23.1(3) . .
N4 K1 C41B 109.8(4) . .
N3 K1 C41B 170.7(5) . .
O1 K1 Th01 138.49(12) . .
O2 K1 Th01 143.65(12) . .
N4 K1 Th01 34.78(6) . .
N3 K1 Th01 34.83(6) . .
C41B K1 Th01 143.2(5) . .
C33 K2A C33 180.0 2_557 .
C33 K2A C25 153.31(12) 2_557 .
C33 K2A C25 26.69(12) . .
C33 K2A C25 26.69(12) 2_557 2_557
C33 K2A C25 153.31(12) . 2_557
C25 K2A C25 180.0 . 2_557
C33 K2A C26 133.81(13) 2_557 .
C33 K2A C26 46.19(13) . .
C25 K2A C26 26.79(11) . .
C25 K2A C26 153.21(11) 2_557 .
C33 K2A C26 46.19(13) 2_557 2_557
C33 K2A C26 133.81(13) . 2_557
C25 K2A C26 153.21(11) . 2_557
C25 K2A C26 26.79(11) 2_557 2_557
C26 K2A C26 180.0(3) . 2_557
C33 K2A C32 25.30(11) 2_557 2_557
C33 K2A C32 154.70(11) . 2_557
C25 K2A C32 134.40(12) . 2_557
C25 K2A C32 45.60(12) 2_557 2_557
C26 K2A C32 127.94(15) . 2_557
C26 K2A C32 52.06(15) 2_557 2_557
C33 K2A C32 154.70(11) 2_557 .
C33 K2A C32 25.30(11) . .
C25 K2A C32 45.60(12) . .
C25 K2A C32 134.40(12) 2_557 .
C26 K2A C32 52.06(15) . .
C26 K2A C32 127.94(15) 2_557 .
C32 K2A C32 180.0 2_557 .
C33 K2A C30 127.95(14) 2_557 .
C33 K2A C30 52.06(14) . .
C25 K2A C30 45.33(11) . .
C25 K2A C30 134.67(11) 2_557 .
C26 K2A C30 24.77(11) . .
C26 K2A C30 155.23(11) 2_557 .
C32 K2A C30 136.43(17) 2_557 .
C32 K2A C30 43.57(17) . .
C33 K2A C30 52.05(14) 2_557 2_557
C33 K2A C30 127.94(14) . 2_557
C25 K2A C30 134.67(11) . 2_557
C25 K2A C30 45.33(11) 2_557 2_557
C26 K2A C30 155.23(11) . 2_557
C26 K2A C30 24.77(11) 2_557 2_557
C32 K2A C30 43.57(17) 2_557 2_557
C32 K2A C30 136.43(17) . 2_557
C30 K2A C30 180.0 . 2_557
C33 K2A C31 44.79(13) 2_557 2_557
C33 K2A C31 135.21(13) . 2_557
C25 K2A C31 127.10(12) . 2_557
C25 K2A C31 52.90(12) 2_557 2_557
C26 K2A C31 136.00(15) . 2_557
C26 K2A C31 44.00(15) 2_557 2_557
C32 K2A C31 25.08(15) 2_557 2_557
C32 K2A C31 154.92(15) . 2_557
C30 K2A C31 155.66(16) . 2_557
C30 K2A C31 24.34(16) 2_557 2_557
C33 K2A C31 135.21(13) 2_557 .
C33 K2A C31 44.79(13) . .
C25 K2A C31 52.90(12) . .
C25 K2A C31 127.10(12) 2_557 .
C26 K2A C31 44.00(15) . .
C26 K2A C31 136.00(15) 2_557 .
C32 K2A C31 154.92(15) 2_557 .
C32 K2A C31 25.08(15) . .
C30 K2A C31 24.34(16) . .
C30 K2A C31 155.66(16) 2_557 .
C31 K2A C31 180.0 2_557 .
C40 O1 C37A 98.0(7) . .
C40 O1 C37B 102.9(7) . .
C40 O1 K1 117.6(4) . .
C37A O1 K1 133.1(6) . .
C37B O1 K1 135.0(6) . .
C44 O2 C41B 112.1(7) . .
C44 O2 C41A 92.1(13) . .
C44 O2 K1 137.3(4) . .
C41B O2 K1 107.4(8) . .
C41A O2 K1 127.4(9) . .
C38 C37B O1 104.6(10) . .
C19 K3 C20 30.11(19) . .
C19 K3 C18 27.47(18) . .
C20 K3 C18 49.47(19) . .
C19 K3 C21 50.85(15) . .
C20 K3 C21 28.04(13) . .
C18 K3 C21 56.13(14) . .
C19 K3 C14 47.06(16) . .
C20 K3 C14 54.99(16) . .
C18 K3 C14 25.56(12) . .
C21 K3 C14 46.05(12) . .
C19 K3 C13 56.60(14) . .
C20 K3 C13 47.55(13) . .
C18 K3 C13 46.58(12) . .
C21 K3 C13 25.93(11) . .
C14 K3 C13 25.81(9) . .

loop_
_geom_bond_atom_site_label_1
_geom_bond_atom_site_label_2
_geom_bond_distance
_geom_bond_site_symmetry_2
C1 Si1 1.870(5) .
C2 Si1 1.863(5) .
C3 Si1 1.881(5) .
C4 Si2 1.886(6) .
C5 Si2 1.879(5) .
C6 Si2 1.893(7) .
C7 Si3 1.877(6) .
C8 Si3 1.868(6) .
C9 Si3 1.883(6) .
C10 Si4 1.890(6) .
C11 Si4 1.865(6) .
C12 Si4 1.861(5) .
C13 N3 1.349(4) .
C13 C21 1.429(6) .
C13 C14 1.449(5) .
C13 K3 3.265(4) .
C14 C18 1.389(6) .
C14 C15 1.515(7) .
C14 K3 3.218(5) .
C15 C16 1.539(7) .
C15 C17 1.539(8) .
C18 C19 1.343(8) .
C18 K3 2.911(7) .
C19 C20 1.378(9) .
C19 K3 2.626(10) .
C20 C21 1.404(6) .
C20 K3 2.674(8) .
C21 C22 1.514(6) .
C21 K3 2.986(5) .
C22 C23 1.517(7) .
C22 C24 1.530(8) .
C25 N4 1.359(5) .
C25 C33 1.440(6) .
C25 C26 1.460(6) .
C25 K2A 3.130(4) .
C26 C30 1.372(6) .
C26 C27 1.494(8) .
C26 K2A 3.168(4) .
C27 C29 1.531(7) .
C27 C28 1.538(7) .
C30 C31 1.363(9) .
C30 K2A 3.223(5) .
C31 C32 1.397(8) .
C31 K2A 3.241(5) .
C32 C33 1.381(6) .
C32 K2A 3.189(5) .
C33 C34 1.498(7) .
C33 K2A 3.108(4) .
C34 C36 1.518(7) .
C34 C35 1.516(7) .
C37A O1 1.336(10) .
C37A C38 1.578(13) .
C38 C37B 1.339(12) .
C38 C39 1.428(9) .
C39 C40 1.472(9) .
C40 O1 1.322(7) .
C41A O2 1.48(2) .
C41A C42 1.44(2) .
C41B O2 1.401(17) .
C41B C42 1.56(2) .
C41B K1 3.406(18) .
C42 C43 1.413(10) .
C43 C44 1.500(9) .
C44 O2 1.401(8) .
N1 Si2 1.701(3) .
N1 Si1 1.713(3) .
N1 Th01 2.448(3) .
N2 Si3 1.705(3) .
N2 Si4 1.708(4) .
N2 Th01 2.474(3) .
N3 Th01 2.165(3) .
N3 K1 2.864(3) .
N4 Th01 2.165(3) .
N4 K1 2.840(3) .
Si2 Th01 3.4938(13) .
Si3 Th01 3.5121(13) .
Th01 K1 3.7692(9) .
K1 O1 2.666(4) .
K1 O2 2.715(4) .
K2A C33 3.108(4) 2_557
K2A C25 3.130(4) 2_557
K2A C26 3.168(4) 2_557
K2A C32 3.189(5) 2_557
K2A C30 3.223(5) 2_557
K2A C31 3.241(5) 2_557
O1 C37B 1.544(13) .

loop_
_platon_squeeze_void_nr
_platon_squeeze_void_average_x
_platon_squeeze_void_average_y
_platon_squeeze_void_average_z
_platon_squeeze_void_volume
_platon_squeeze_void_count_electrons
_platon_squeeze_void_content
1 0.000 0.500 0.500 346 32 ' '
